data_4002645
loop_
_publ_author_name
'Lee, Seok J.'
'Doussot, Celine'
'Baux, Anthony'
'Liu, Lujia'
'Jameson, Geoffrey B.'
'Richardson, Christopher'
'Pak, Joshua J.'
'Trousselet, Fabien'
'Coudert, Fran\,cois-Xavier'
'Telfer, Shane G.'

_publ_section_title
;
 Multicomponent Metal--Organic Frameworks as Defect-Tolerant Materials
;
_journal_issue 1
_journal_name_full 'Chemistry of Materials'
_journal_page_first 368
_journal_paper_doi 10.1021/acs.chemmater.5b04306
_journal_volume 28
_journal_year 2016
_chemical_formula_sum 'C60 H43 N6 O14 Zn3'
_chemical_formula_weight 1268.11
_chemical_name_systematic
;
 ?
;
_space_group_crystal_system triclinic
_space_group_IT_number 2
_space_group_name_Hall '-P 1'
_space_group_name_H-M_alt 'P -1'
_symmetry_space_group_name_Hall '-P 1'
_symmetry_space_group_name_H-M 'P -1'
_atom_sites_solution_hydrogens mixed
_audit_creation_method SHELXL-2013
_cell_angle_alpha 85.319(6)
_cell_angle_beta 89.286(6)
_cell_angle_gamma 86.172(6)
_cell_formula_units_Z 2
_cell_length_a 13.6287(5)
_cell_length_b 13.9657(4)
_cell_length_c 26.6535(19)
_cell_measurement_reflns_used 20106
_cell_measurement_temperature 293(2)
_cell_measurement_theta_max 72.13
_cell_measurement_theta_min 6.51
_cell_volume 5044.7(4)
_computing_cell_refinement 'FSProcess in Process-Auto (Rigaku, 1998)'
_computing_data_collection 'CrystalClear (Rigaku, 2005)'
_computing_data_reduction 'FSProcess in Process-Auto (Rigaku, 1998)'
_computing_molecular_graphics 'OLEX (Dolomanov, 2003)'
_computing_publication_material 'SHELXL-97 (Sheldrick, 1997)'
_computing_structure_refinement 'SHELXL-97 (Sheldrick, 1997)'
_computing_structure_solution 'SHELXS-97 (Sheldrick, 2008)'
_diffrn_ambient_temperature 293(2)
_diffrn_detector_area_resol_mean 10
_diffrn_measured_fraction_theta_full 0.543
_diffrn_measured_fraction_theta_max 0.994
_diffrn_measurement_device_type 'Rigaku Spider'
_diffrn_measurement_method \w-scans
_diffrn_radiation_type CuK\a
_diffrn_radiation_wavelength 1.54178
_diffrn_reflns_av_R_equivalents 0.0576
_diffrn_reflns_av_unetI/netI 0.0643
_diffrn_reflns_laue_measured_fraction_full 0.543
_diffrn_reflns_laue_measured_fraction_max 0.994
_diffrn_reflns_limit_h_max 13
_diffrn_reflns_limit_h_min -13
_diffrn_reflns_limit_k_max 12
_diffrn_reflns_limit_k_min -13
_diffrn_reflns_limit_l_max 26
_diffrn_reflns_limit_l_min -26
_diffrn_reflns_number 49946
_diffrn_reflns_point_group_measured_fraction_full 0.543
_diffrn_reflns_point_group_measured_fraction_max 0.994
_diffrn_reflns_theta_full 67.679
_diffrn_reflns_theta_max 49.093
_diffrn_reflns_theta_min 6.510
_diffrn_source 'Rigaku MM007 rotating anode'
_exptl_absorpt_coefficient_mu 1.173
_exptl_absorpt_correction_T_max 1.000000
_exptl_absorpt_correction_T_min 0.524510
_exptl_absorpt_correction_type multi-scan
_exptl_absorpt_process_details '(ABSCOR; Higashi, 1995)'
_exptl_crystal_colour yellow
_exptl_crystal_density_diffrn 0.835
_exptl_crystal_density_method 'not measured'
_exptl_crystal_description rod
_exptl_crystal_F_000 1294
_exptl_crystal_size_max 0.658
_exptl_crystal_size_mid 0.246
_exptl_crystal_size_min 0.053
_platon_squeeze_details
;
;
_refine_diff_density_max 0.878
_refine_diff_density_min -0.698
_refine_diff_density_rms 0.079
_refine_ls_extinction_method none
_refine_ls_goodness_of_fit_ref 1.105
_refine_ls_hydrogen_treatment constr
_refine_ls_matrix_type full
_refine_ls_number_parameters 694
_refine_ls_number_reflns 9926
_refine_ls_number_restraints 1
_refine_ls_restrained_S_all 1.105
_refine_ls_R_factor_all 0.0961
_refine_ls_R_factor_gt 0.0779
_refine_ls_shift/su_max 0.001
_refine_ls_shift/su_mean 0.000
_refine_ls_structure_factor_coef Fsqd
_refine_ls_weighting_details
;
 w=1/[\s^2^(Fo^2^)+(0.1724P)^2^]
 where P=(Fo^2^+2Fc^2^)/3
;
_refine_ls_weighting_scheme calc
_refine_ls_wR_factor_gt 0.2361
_refine_ls_wR_factor_ref 0.2662
_reflns_Friedel_coverage 0.000
_reflns_number_gt 6673
_reflns_number_total 9926
_reflns_threshold_expression 'I > 2\s(I)'
_cod_data_source_file cm5b04306_si_001.cif
_cod_data_source_block MUF-21
_cod_depositor_comments 'Adding full bibliography for 4002645--4002648.cif.'
_cod_original_cell_volume 5044.8(4)
_cod_database_code 4002645
_shelx_space_group_comment
;
The symmetry employed for this shelxl refinement is uniquely defined
by the following loop, which should always be used as a source of
symmetry information in preference to the above space-group names.
They are only intended as comments.
;
_shelxl_version_number 2013-2

loop_
_space_group_symop_operation_xyz
'x, y, z'
'-x, -y, -z'

loop_
_atom_site_label
_atom_site_type_symbol
_atom_site_fract_x
_atom_site_fract_y
_atom_site_fract_z
_atom_site_U_iso_or_equiv
_atom_site_adp_type
_atom_site_occupancy
_atom_site_site_symmetry_order
_atom_site_calc_flag
_atom_site_refinement_flags_posn
_atom_site_refinement_flags_adp
_atom_site_disorder_assembly
_atom_site_disorder_group
Zn1 Zn 0.49459(5) -0.10224(5) 0.99980(3) 0.0501(4) Uani 1 1 d . . . .
Zn2 Zn 1.36202(6) 0.45986(6) 0.82668(3) 0.0726(4) Uani 1 1 d . . . .
Zn3 Zn 0.25020(7) 0.59770(6) 0.54220(3) 0.0744(4) Uani 1 1 d . . . .
O1 O 0.6386(3) -0.0897(3) 0.98631(17) 0.0756(13) Uani 1 1 d . . . .
O2 O 0.6499(3) 0.0703(3) 0.99055(17) 0.0684(13) Uani 1 1 d . . . .
O3 O 0.4717(3) -0.0691(3) 0.92554(16) 0.0725(13) Uani 1 1 d . . . .
O3AA O 0.1085(4) 0.6078(4) 0.5166(2) 0.132(2) Uani 1 1 d . . . .
O4 O 0.4889(3) 0.0886(3) 0.92558(15) 0.0681(13) Uani 1 1 d . . . .
O5 O 1.2143(4) 0.3791(4) 0.8075(2) 0.0899(16) Uani 1 1 d . . . .
O6 O 1.3383(4) 0.3268(3) 0.85580(17) 0.0758(13) Uani 1 1 d . . . .
O7 O 1.2807(4) 0.5421(4) 0.8901(2) 0.0914(17) Uani 1 1 d . . . .
O8 O 1.3093(4) 0.6008(4) 0.8134(2) 0.1113(19) Uani 1 1 d . . . .
O9 O 0.1945(5) 0.4938(5) 0.6327(2) 0.129(2) Uani 1 1 d . . . .
O10 O 0.2883(4) 0.4665(4) 0.5676(2) 0.0999(17) Uani 1 1 d . . . .
O11 O 0.3956(6) 0.6759(4) 0.5827(2) 0.124(2) Uani 1 1 d . . . .
O12 O 0.2423(5) 0.7243(4) 0.5688(2) 0.110(2) Uani 1 1 d . . . .
N1 N 1.0693(4) -0.0329(4) 0.8943(2) 0.0799(17) Uani 1 1 d . . . .
N2 N 0.3692(5) 0.0630(4) 0.6973(2) 0.093(2) Uani 1 1 d . . . .
N3 N 0.3282(5) 0.5957(4) 0.4767(2) 0.091(2) Uani 1 1 d . . . .
N4 N 0.4962(4) -0.2455(3) 1.00026(19) 0.0565(14) Uani 1 1 d . . . .
N5 N 1.4240(4) 0.4486(5) 0.7566(2) 0.0689(16) Uani 1 1 d . . . .
C1 C 0.9747(4) -0.0290(5) 0.9173(2) 0.0613(18) Uani 1 1 d . . . .
C2 C 0.9432(5) 0.0491(5) 0.9426(3) 0.071(2) Uani 1 1 d . . . .
H2 H 0.9853 0.0975 0.9467 0.085 Uiso 1 1 calc R U . .
C3 C 0.8511(5) 0.0557(5) 0.9615(2) 0.0691(19) Uani 1 1 d . . . .
H3 H 0.8281 0.1116 0.9758 0.083 Uiso 1 1 calc R U . .
C4 C 0.7889(5) -0.0208(5) 0.9599(2) 0.0656(19) Uani 1 1 d . . . .
C5 C 0.8258(5) -0.1014(5) 0.9364(3) 0.081(2) Uani 1 1 d . . . .
H5 H 0.7875 -0.1540 0.9358 0.097 Uiso 1 1 calc R U . .
C6 C 0.9155(5) -0.1048(5) 0.9147(3) 0.076(2) Uani 1 1 d . . . .
H6 H 0.9376 -0.1581 0.8980 0.091 Uiso 1 1 calc R U . .
C7 C 0.6833(4) -0.0107(6) 0.9814(2) 0.0603(18) Uani 1 1 d . . . .
C8 C 1.1181(6) 0.0563(5) 0.8795(3) 0.072(2) Uani 1 1 d . . . .
C9 C 1.2088(5) 0.0700(5) 0.8976(2) 0.0655(19) Uani 1 1 d . . . .
H9 H 1.2413 0.0229 0.9191 0.079 Uiso 1 1 calc R U . .
C10 C 1.2509(5) 0.1543(5) 0.8837(3) 0.0648(19) Uani 1 1 d . . . .
H10 H 1.3129 0.1637 0.8959 0.078 Uiso 1 1 calc R U . .
C11 C 1.2045(5) 0.2260(5) 0.8521(3) 0.0640(18) Uani 1 1 d . . . .
C12 C 1.1145(6) 0.2110(5) 0.8344(3) 0.080(2) Uani 1 1 d . . . .
H12 H 1.0826 0.2587 0.8129 0.096 Uiso 1 1 calc R U . .
C13 C 1.0681(6) 0.1262(6) 0.8475(3) 0.088(2) Uani 1 1 d . . . .
H13 H 1.0061 0.1169 0.8354 0.106 Uiso 1 1 calc R U . .
C14 C 1.2541(6) 0.3166(6) 0.8364(3) 0.070(2) Uani 1 1 d . . . .
C15 C 1.1244(5) -0.1224(5) 0.8860(3) 0.068(2) Uani 1 1 d . . . .
C16 C 1.1299(5) -0.1993(6) 0.9223(3) 0.071(2) Uani 1 1 d . . . .
H16 H 1.1007 -0.1924 0.9536 0.085 Uiso 1 1 calc R U . .
C17 C 1.1775(5) -0.2852(5) 0.9128(3) 0.0711(19) Uani 1 1 d . . . .
H17 H 1.1779 -0.3367 0.9372 0.085 Uiso 1 1 calc R U . .
C18 C 1.2244(5) -0.2964(5) 0.8680(3) 0.0675(19) Uani 1 1 d . . . .
C19 C 1.2194(5) -0.2183(6) 0.8316(3) 0.092(2) Uani 1 1 d . . . .
H19 H 1.2497 -0.2248 0.8005 0.110 Uiso 1 1 calc R U . .
C20 C 1.1698(5) -0.1307(5) 0.8410(3) 0.083(2) Uani 1 1 d . . . .
H20 H 1.1680 -0.0789 0.8166 0.100 Uiso 1 1 calc R U . .
C21 C 1.2750(6) 0.6090(7) 0.8571(4) 0.083(2) Uani 1 1 d . . . .
C22 C 0.3985(6) 0.0489(6) 0.7464(3) 0.077(2) Uani 1 1 d . . . .
C23 C 0.3811(5) -0.0336(5) 0.7751(3) 0.081(2) Uani 1 1 d . . . .
H23 H 0.3510 -0.0823 0.7606 0.097 Uiso 1 1 calc R U . .
C24 C 0.4064(5) -0.0463(5) 0.8242(3) 0.076(2) Uani 1 1 d . . . .
H24 H 0.3922 -0.1033 0.8426 0.091 Uiso 1 1 calc R U . .
C25 C 0.4542(5) 0.0242(5) 0.8488(3) 0.0641(18) Uani 1 1 d . . . .
C26 C 0.4729(5) 0.1076(5) 0.8177(3) 0.080(2) Uani 1 1 d . . . .
H26 H 0.5039 0.1565 0.8315 0.096 Uiso 1 1 calc R U . .
C27 C 0.4479(6) 0.1197(5) 0.7688(3) 0.084(2) Uani 1 1 d . . . .
H27 H 0.4634 0.1753 0.7496 0.101 Uiso 1 1 calc R U . .
C28 C 0.4734(4) 0.0131(6) 0.9035(2) 0.0570(17) Uani 1 1 d . . . .
C29 C 0.3370(6) 0.1591(6) 0.6743(3) 0.082(2) Uani 1 1 d . . . .
C30 C 0.2821(6) 0.2245(7) 0.7017(3) 0.091(2) Uani 1 1 d . . . .
H30 H 0.2641 0.2068 0.7348 0.109 Uiso 1 1 calc R U . .
C31 C 0.2550(6) 0.3123(6) 0.6810(3) 0.086(2) Uani 1 1 d . . . .
H31 H 0.2189 0.3548 0.7003 0.104 Uiso 1 1 calc R U . .
C32 C 0.2782(6) 0.3422(6) 0.6327(3) 0.075(2) Uani 1 1 d . . . .
C33 C 0.3338(6) 0.2756(7) 0.6055(3) 0.090(2) Uani 1 1 d . . . .
H33 H 0.3498 0.2935 0.5722 0.108 Uiso 1 1 calc R U . .
C34 C 0.3658(6) 0.1860(6) 0.6253(3) 0.089(2) Uani 1 1 d . . . .
H34 H 0.4052 0.1446 0.6068 0.107 Uiso 1 1 calc R U . .
C35 C 0.2500(7) 0.4414(7) 0.6101(4) 0.087(2) Uani 1 1 d . . . .
C36 C 0.3621(7) -0.0166(5) 0.6674(3) 0.073(2) Uani 1 1 d . . . .
C37 C 0.2755(7) -0.0250(7) 0.6409(3) 0.109(3) Uani 1 1 d . . . .
H37 H 0.2235 0.0216 0.6415 0.131 Uiso 1 1 calc R U . .
C38 C 0.2693(8) -0.1053(7) 0.6136(3) 0.112(3) Uani 1 1 d . . . .
H38 H 0.2133 -0.1091 0.5945 0.134 Uiso 1 1 calc R U . .
C39 C 0.3387(7) -0.1767(7) 0.6133(3) 0.082(2) Uani 1 1 d . . . .
C40 C 0.4178(8) -0.1694(6) 0.6405(3) 0.106(3) Uani 1 1 d . . . .
H40 H 0.4664 -0.2195 0.6422 0.127 Uiso 1 1 calc R U . .
C41 C 0.4310(7) -0.0875(7) 0.6673(3) 0.101(3) Uani 1 1 d . . . .
H41 H 0.4888 -0.0837 0.6849 0.121 Uiso 1 1 calc R U . .
C42 C 0.3225(9) 0.7361(7) 0.5860(3) 0.091(3) Uani 1 1 d . . . .
C43 C 0.5644(5) -0.3034(5) 1.0245(3) 0.081(2) Uani 1 1 d . . . .
H43 H 0.6123 -0.2754 1.0419 0.097 Uiso 1 1 calc R U . .
C44 C 0.5686(5) -0.4037(5) 1.0254(3) 0.083(2) Uani 1 1 d . . . .
H44 H 0.6173 -0.4405 1.0437 0.099 Uiso 1 1 calc R U . .
C45 C 0.5013(4) -0.4473(4) 0.9995(2) 0.0539(17) Uiso 1 1 d . . . .
C46 C 0.4307(6) -0.3867(5) 0.9741(3) 0.087(2) Uani 1 1 d . . . .
H46 H 0.3829 -0.4124 0.9556 0.104 Uiso 1 1 calc R U . .
C47 C 0.4312(6) -0.2891(5) 0.9761(3) 0.079(2) Uani 1 1 d . . . .
H47 H 0.3818 -0.2509 0.9591 0.095 Uiso 1 1 calc R U . .
C48 C 1.4066(5) 0.5103(6) 0.7174(3) 0.083(2) Uani 1 1 d . . . .
H48 H 1.3612 0.5622 0.7209 0.099 Uiso 1 1 calc R U . .
C49 C 1.4520(6) 0.5024(6) 0.6709(3) 0.090(2) Uani 1 1 d . . . .
H49 H 1.4365 0.5487 0.6446 0.108 Uiso 1 1 calc R U . .
C50 C 1.5198(5) 0.4275(6) 0.6629(3) 0.0655(19) Uani 1 1 d . . . .
C51 C 1.5382(6) 0.3598(5) 0.7030(3) 0.088(2) Uani 1 1 d . . . .
H51 H 1.5830 0.3072 0.7002 0.105 Uiso 1 1 calc R U . .
C52 C 1.4855(7) 0.3738(6) 0.7492(3) 0.096(3) Uani 1 1 d . . . .
H52 H 1.4955 0.3269 0.7757 0.115 Uiso 1 1 calc R U . .
C53 C 0.4317(6) 0.5810(5) 0.3830(3) 0.079(2) Uani 1 1 d . . . .
C54 C 0.4385(9) 0.5108(10) 0.4166(5) 0.189(5) Uiso 1 1 d D . . .
H54 H 0.4784 0.4557 0.4116 0.227 Uiso 1 1 calc R U . .
C55 C 0.3793(9) 0.5195(10) 0.4655(5) 0.174(5) Uiso 1 1 d D . . .
H55 H 0.3804 0.4659 0.4887 0.209 Uiso 1 1 calc R U . .
C56 C 0.3258(10) 0.6597(11) 0.4435(6) 0.216(6) Uiso 1 1 d D . . .
H56 H 0.2825 0.7127 0.4479 0.259 Uiso 1 1 calc R U . .
C57 C 0.3876(11) 0.6632(12) 0.3938(6) 0.222(6) Uiso 1 1 d D . . .
H57 H 0.3928 0.7197 0.3732 0.267 Uiso 1 1 calc R U . .
O13 O 1.4994(3) 0.4630(5) 0.8595(2) 0.126(2) Uani 1 1 d G . A -1
N6 N 1.6396(4) 0.3730(5) 0.8856(2) 0.219(5) Uiso 1 1 d G . A -1
C58 C 1.5444(4) 0.3859(4) 0.8701(2) 0.175(5) Uiso 1 1 d G . A -1
H58 H 1.5101 0.3168 0.8680 0.210 Uiso 1 1 d G U A -1
C59 C 1.6868(6) 0.2778(6) 0.8974(4) 0.209(5) Uiso 1 1 d G . A -1
H59A H 1.7112 0.2687 0.9366 0.313 Uiso 1 1 d G U A -1
H59B H 1.6351 0.2232 0.8919 0.313 Uiso 1 1 d G U A -1
H59C H 1.7509 0.2653 0.8731 0.313 Uiso 1 1 d G U A -1
C60 C 1.6975(5) 0.4553(6) 0.8908(5) 0.268(7) Uiso 1 1 d G . A -1
H60A H 1.6518 0.5208 0.8806 0.402 Uiso 1 1 d G U A -1
H60B H 1.7621 0.4529 0.8660 0.402 Uiso 1 1 d G U A -1
H60C H 1.7223 0.4563 0.9297 0.402 Uiso 1 1 d G U A -1

loop_
_atom_site_aniso_label
_atom_site_aniso_U_11
_atom_site_aniso_U_22
_atom_site_aniso_U_33
_atom_site_aniso_U_23
_atom_site_aniso_U_13
_atom_site_aniso_U_12
Zn1 0.0677(6) 0.0260(6) 0.0574(6) -0.0048(4) 0.0031(4) -0.0075(4)
Zn2 0.0974(8) 0.0514(7) 0.0717(7) -0.0131(5) 0.0228(5) -0.0196(5)
Zn3 0.1064(8) 0.0590(7) 0.0592(7) -0.0103(5) 0.0058(5) -0.0100(5)
O1 0.069(3) 0.062(3) 0.098(4) -0.013(3) 0.014(2) -0.016(3)
O2 0.069(3) 0.040(3) 0.097(4) -0.014(3) 0.011(2) 0.002(2)
O3 0.107(4) 0.049(3) 0.060(3) 0.005(3) -0.004(2) -0.001(3)
O3AA 0.157(5) 0.122(5) 0.123(5) -0.008(4) -0.051(4) -0.039(4)
O4 0.085(3) 0.064(3) 0.057(3) -0.011(3) -0.002(2) -0.014(3)
O5 0.113(4) 0.058(4) 0.095(4) 0.012(3) 0.005(3) -0.009(3)
O6 0.094(3) 0.046(3) 0.089(4) -0.011(3) -0.002(3) -0.007(3)
O7 0.098(4) 0.061(4) 0.118(5) -0.021(3) -0.006(3) -0.004(3)
O8 0.149(5) 0.073(4) 0.118(5) -0.039(4) 0.041(4) -0.021(3)
O9 0.179(6) 0.102(5) 0.099(5) 0.006(4) 0.020(4) 0.020(4)
O10 0.149(5) 0.074(4) 0.077(4) 0.003(3) 0.002(3) -0.023(3)
O11 0.208(7) 0.079(4) 0.087(4) -0.032(3) -0.028(4) 0.019(4)
O12 0.127(5) 0.099(5) 0.112(5) -0.041(4) 0.004(4) -0.015(4)
N1 0.094(4) 0.040(4) 0.109(5) -0.010(3) 0.018(4) -0.020(3)
N2 0.167(6) 0.055(5) 0.059(4) -0.009(4) -0.013(4) -0.025(4)
N3 0.180(6) 0.049(4) 0.042(3) -0.001(3) 0.015(4) 0.001(4)
N4 0.084(4) 0.028(3) 0.060(3) -0.011(3) -0.010(3) -0.007(3)
N5 0.092(4) 0.044(4) 0.071(4) -0.006(4) 0.012(3) -0.011(3)
C1 0.042(4) 0.063(5) 0.080(5) -0.009(4) 0.021(3) -0.014(4)
C2 0.060(4) 0.050(5) 0.105(6) -0.027(4) 0.034(4) -0.009(4)
C3 0.082(5) 0.055(5) 0.076(5) -0.022(4) 0.001(4) -0.020(4)
C4 0.097(5) 0.048(5) 0.054(4) -0.012(4) -0.006(4) -0.006(4)
C5 0.080(5) 0.059(5) 0.108(6) -0.019(5) 0.022(4) -0.035(4)
C6 0.060(4) 0.052(5) 0.120(6) -0.030(4) 0.024(4) -0.018(4)
C7 0.050(4) 0.071(6) 0.059(4) 0.000(4) 0.014(3) -0.007(4)
C8 0.101(6) 0.040(5) 0.075(5) -0.011(4) 0.020(4) -0.002(5)
C9 0.068(5) 0.045(5) 0.082(5) -0.001(4) -0.014(4) -0.005(4)
C10 0.082(5) 0.044(5) 0.072(5) -0.018(4) 0.006(4) -0.018(4)
C11 0.080(5) 0.049(5) 0.063(5) 0.009(4) -0.004(4) -0.021(4)
C12 0.102(6) 0.056(6) 0.079(5) 0.021(4) -0.018(5) -0.003(5)
C13 0.104(6) 0.067(6) 0.094(6) 0.012(5) -0.027(5) -0.021(5)
C14 0.096(6) 0.055(6) 0.060(5) -0.004(4) 0.003(4) -0.005(5)
C15 0.077(5) 0.044(5) 0.089(6) -0.029(5) 0.022(4) -0.027(4)
C16 0.080(5) 0.062(6) 0.074(5) -0.012(5) 0.009(4) -0.021(4)
C17 0.089(5) 0.043(5) 0.083(6) -0.015(4) 0.005(4) -0.009(4)
C18 0.071(5) 0.046(5) 0.090(6) -0.015(5) 0.008(4) -0.029(4)
C19 0.113(6) 0.075(6) 0.091(6) -0.016(6) 0.035(5) -0.025(5)
C20 0.110(6) 0.044(5) 0.099(6) -0.020(4) 0.035(5) -0.012(4)
C21 0.087(6) 0.070(7) 0.101(8) -0.044(6) 0.006(5) -0.022(5)
C22 0.140(7) 0.059(6) 0.034(4) -0.003(4) -0.004(4) -0.012(5)
C23 0.134(7) 0.074(6) 0.039(5) -0.003(4) -0.014(4) -0.036(5)
C24 0.107(6) 0.040(5) 0.083(6) -0.004(4) 0.020(4) -0.020(4)
C25 0.092(5) 0.025(4) 0.076(5) -0.002(4) 0.003(4) -0.017(4)
C26 0.116(6) 0.048(5) 0.082(6) -0.022(4) -0.008(5) -0.022(4)
C27 0.153(7) 0.063(6) 0.039(5) 0.007(4) -0.014(4) -0.032(5)
C28 0.060(4) 0.065(6) 0.045(5) -0.002(4) -0.005(3) -0.005(4)
C29 0.122(6) 0.059(6) 0.066(6) -0.009(5) -0.016(5) -0.011(5)
C30 0.141(7) 0.078(7) 0.055(5) -0.008(5) 0.007(5) -0.016(6)
C31 0.138(7) 0.053(6) 0.067(6) -0.004(4) 0.010(5) 0.003(5)
C32 0.110(6) 0.056(6) 0.061(5) -0.004(5) -0.002(4) -0.010(5)
C33 0.134(7) 0.082(7) 0.056(5) -0.007(5) 0.010(5) -0.025(5)
C34 0.160(8) 0.049(6) 0.055(5) 0.003(4) 0.009(5) 0.004(5)
C35 0.104(6) 0.077(7) 0.078(7) -0.010(6) -0.001(5) 0.007(5)
C36 0.130(7) 0.041(5) 0.049(5) -0.009(4) -0.007(5) -0.004(5)
C37 0.137(8) 0.106(8) 0.088(6) -0.026(6) -0.013(6) -0.013(6)
C38 0.155(9) 0.076(7) 0.110(7) -0.034(6) -0.036(6) -0.006(7)
C39 0.108(7) 0.071(7) 0.068(5) -0.012(5) -0.009(5) -0.001(6)
C40 0.150(8) 0.067(6) 0.098(7) -0.021(5) -0.010(6) 0.032(6)
C41 0.137(7) 0.089(7) 0.080(6) -0.042(5) -0.007(5) 0.011(6)
C42 0.130(8) 0.070(7) 0.074(6) -0.016(5) 0.011(6) -0.006(7)
C43 0.092(5) 0.044(5) 0.112(6) -0.020(5) -0.045(5) -0.011(4)
C44 0.097(5) 0.033(5) 0.120(6) -0.014(4) -0.045(5) -0.005(4)
C46 0.117(6) 0.039(5) 0.107(6) -0.016(4) -0.045(5) -0.008(4)
C47 0.114(6) 0.022(4) 0.100(6) 0.001(4) -0.045(5) 0.003(4)
C48 0.108(6) 0.057(6) 0.080(6) -0.002(5) 0.013(5) 0.012(4)
C49 0.127(7) 0.075(6) 0.070(6) -0.009(5) 0.007(5) -0.014(5)
C50 0.079(5) 0.057(5) 0.060(5) -0.006(4) 0.008(4) -0.003(4)
C51 0.132(7) 0.054(5) 0.075(6) 0.000(5) 0.023(5) -0.004(5)
C52 0.140(7) 0.072(6) 0.074(6) 0.008(5) 0.022(5) -0.024(6)
C53 0.123(6) 0.051(5) 0.061(5) 0.012(4) 0.016(4) -0.005(4)
O13 0.094(4) 0.163(6) 0.125(5) -0.035(4) 0.010(3) -0.024(4)

loop_
_atom_type_symbol
_atom_type_description
_atom_type_scat_dispersion_real
_atom_type_scat_dispersion_imag
_atom_type_scat_source
C C 0.0181 0.0091 'International Tables Vol C Tables 4.2.6.8 and 6.1.1.4'
H H 0.0000 0.0000 'International Tables Vol C Tables 4.2.6.8 and 6.1.1.4'
O O 0.0492 0.0322 'International Tables Vol C Tables 4.2.6.8 and 6.1.1.4'
Zn Zn -1.5491 0.6778 'International Tables Vol C Tables 4.2.6.8 and 6.1.1.4'
N N 0.0311 0.0180 'International Tables Vol C Tables 4.2.6.8 and 6.1.1.4'

loop_
_geom_angle_atom_site_label_1
_geom_angle_atom_site_label_2
_geom_angle_atom_site_label_3
_geom_angle
_geom_angle_site_symmetry_1
_geom_angle_site_symmetry_3
N4 Zn1 O1 97.4(2) . .
N4 Zn1 O2 100.2(2) . 2_657
O1 Zn1 O2 162.24(17) . 2_657
N4 Zn1 O3 98.4(2) . .
O1 Zn1 O3 87.89(18) . .
O2 Zn1 O3 86.80(18) 2_657 .
N4 Zn1 O4 100.0(2) . 2_657
O1 Zn1 O4 92.01(17) . 2_657
O2 Zn1 O4 87.70(18) 2_657 2_657
O3 Zn1 O4 161.41(18) . 2_657
N4 Zn1 Zn1 176.40(17) . 2_657
O1 Zn1 Zn1 79.23(13) . 2_657
O2 Zn1 Zn1 83.28(13) 2_657 2_657
O3 Zn1 Zn1 82.70(14) . 2_657
O4 Zn1 Zn1 79.02(13) 2_657 2_657
O6 Zn2 O8 147.9(2) . .
O6 Zn2 N5 107.6(2) . .
O8 Zn2 N5 95.7(3) . .
O6 Zn2 O13 94.9(2) . .
O8 Zn2 O13 106.3(2) . .
N5 Zn2 O13 91.7(2) . .
O6 Zn2 O7 96.7(2) . .
O8 Zn2 O7 59.0(2) . .
N5 Zn2 O7 154.6(3) . .
O13 Zn2 O7 93.4(2) . .
O6 Zn2 O5 57.79(18) . .
O8 Zn2 O5 99.6(2) . .
N5 Zn2 O5 94.45(19) . .
O13 Zn2 O5 152.6(2) . .
O7 Zn2 O5 92.39(17) . .
O6 Zn2 C21 123.3(3) . .
O8 Zn2 C21 29.9(3) . .
N5 Zn2 C21 125.6(3) . .
O13 Zn2 C21 101.1(2) . .
O7 Zn2 C21 29.1(2) . .
O5 Zn2 C21 96.9(2) . .
O6 Zn2 C14 29.7(2) . .
O8 Zn2 C14 124.4(3) . .
N5 Zn2 C14 102.9(2) . .
O13 Zn2 C14 124.6(3) . .
O7 Zn2 C14 94.6(2) . .
O5 Zn2 C14 28.09(18) . .
C21 Zn2 C14 111.6(3) . .
O10 Zn3 O12 136.5(3) . .
O10 Zn3 N3 96.6(3) . .
O12 Zn3 N3 112.4(2) . .
O10 Zn3 O3AA 110.5(2) . .
O12 Zn3 O3AA 95.2(3) . .
N3 Zn3 O3AA 101.6(3) . .
O10 Zn3 C42 117.8(3) . .
O12 Zn3 C42 26.6(2) . .
N3 Zn3 C42 103.1(3) . .
O3AA Zn3 C42 121.8(3) . .
C7 O1 Zn1 126.6(4) . .
C7 O2 Zn1 122.3(4) . 2_657
C28 O3 Zn1 125.4(4) . .
C28 O4 Zn1 128.7(4) . 2_657
C14 O5 Zn2 80.7(5) . .
C14 O6 Zn2 99.8(4) . .
C21 O7 Zn2 83.1(5) . .
C21 O8 Zn2 95.8(6) . .
C35 O10 Zn3 113.9(6) . .
C42 O12 Zn3 107.4(6) . .
C1 N1 C15 123.0(5) . .
C1 N1 C8 120.5(6) . .
C15 N1 C8 116.5(6) . .
C22 N2 C36 120.8(6) . .
C22 N2 C29 121.7(6) . .
C36 N2 C29 117.3(6) . .
C56 N3 C55 113.6(11) . .
C56 N3 Zn3 125.2(9) . .
C55 N3 Zn3 120.9(7) . .
C47 N4 C43 115.2(5) . .
C47 N4 Zn1 122.7(5) . .
C43 N4 Zn1 122.2(4) . .
C48 N5 C52 116.1(6) . .
C48 N5 Zn2 124.9(6) . .
C52 N5 Zn2 119.0(5) . .
C2 C1 C6 120.2(6) . .
C2 C1 N1 120.1(6) . .
C6 C1 N1 119.6(6) . .
C3 C2 C1 120.0(6) . .
C2 C3 C4 121.0(6) . .
C5 C4 C3 117.1(6) . .
C5 C4 C7 123.0(6) . .
C3 C4 C7 119.9(6) . .
C6 C5 C4 121.4(6) . .
C5 C6 C1 119.9(6) . .
O2 C7 O1 127.3(6) . .
O2 C7 C4 117.8(6) . .
O1 C7 C4 114.9(6) . .
C9 C8 C13 121.3(7) . .
C9 C8 N1 120.6(7) . .
C13 C8 N1 118.0(7) . .
C8 C9 C10 118.9(7) . .
C9 C10 C11 122.1(6) . .
C12 C11 C10 118.2(6) . .
C12 C11 C14 121.1(7) . .
C10 C11 C14 120.7(7) . .
C11 C12 C13 122.0(7) . .
C8 C13 C12 117.5(7) . .
O5 C14 O6 121.7(7) . .
O5 C14 C11 120.9(8) . .
O6 C14 C11 117.4(7) . .
O5 C14 Zn2 71.2(4) . .
O6 C14 Zn2 50.5(3) . .
C11 C14 Zn2 167.4(6) . .
C20 C15 C16 119.8(7) . .
C20 C15 N1 118.3(7) . .
C16 C15 N1 121.8(7) . .
C17 C16 C15 121.1(7) . .
C18 C17 C16 120.9(7) . .
C17 C18 C19 117.8(7) . .
C17 C18 C21 121.0(8) . 1_545
C19 C18 C21 121.0(8) . 1_545
C20 C19 C18 121.5(7) . .
C15 C20 C19 118.8(7) . .
O7 C21 O8 122.2(8) . .
O7 C21 C18 119.8(8) . 1_565
O8 C21 C18 118.0(9) . 1_565
O7 C21 Zn2 67.9(5) . .
O8 C21 Zn2 54.3(4) . .
C18 C21 Zn2 172.3(7) 1_565 .
C23 C22 N2 121.4(7) . .
C23 C22 C27 117.9(6) . .
N2 C22 C27 120.6(7) . .
C24 C23 C22 121.7(7) . .
C23 C24 C25 122.4(6) . .
C26 C25 C24 114.4(6) . .
C26 C25 C28 123.7(6) . .
C24 C25 C28 121.7(6) . .
C27 C26 C25 122.9(6) . .
C26 C27 C22 120.6(6) . .
O3 C28 O4 124.0(6) . .
O3 C28 C25 118.0(6) . .
O4 C28 C25 118.0(7) . .
C34 C29 C30 119.9(7) . .
C34 C29 N2 119.3(8) . .
C30 C29 N2 120.8(8) . .
C31 C30 C29 120.5(7) . .
C30 C31 C32 122.6(8) . .
C31 C32 C33 116.2(7) . .
C31 C32 C35 122.4(8) . .
C33 C32 C35 121.4(8) . .
C34 C33 C32 123.6(7) . .
C33 C34 C29 117.2(8) . .
O9 C35 O10 123.5(9) . .
O9 C35 C32 119.5(9) . .
O10 C35 C32 117.0(8) . .
C41 C36 C37 118.2(7) . .
C41 C36 N2 122.2(8) . .
C37 C36 N2 119.3(8) . .
C38 C37 C36 118.0(8) . .
C39 C38 C37 123.9(9) . .
C40 C39 C38 116.9(8) . .
C40 C39 C42 122.7(10) . 1_545
C38 C39 C42 120.2(9) . 1_545
C39 C40 C41 122.1(8) . .
C36 C41 C40 120.7(8) . .
O12 C42 O11 122.6(9) . .
O12 C42 C39 120.8(10) . 1_565
O11 C42 C39 116.6(10) . 1_565
O12 C42 Zn3 46.0(4) . .
O11 C42 Zn3 76.7(5) . .
C39 C42 Zn3 166.2(8) 1_565 .
N4 C43 C44 123.9(6) . .
C45 C44 C43 119.9(6) . .
C44 C45 C46 116.0(6) . .
C44 C45 C45 122.9(7) . 2_647
C46 C45 C45 121.0(7) . 2_647
C47 C46 C45 120.0(6) . .
N4 C47 C46 124.9(6) . .
N5 C48 C49 123.6(7) . .
C50 C49 C48 121.3(7) . .
C49 C50 C51 116.8(7) . .
C49 C50 C53 122.5(7) . 2_766
C51 C50 C53 120.7(7) . 2_766
C50 C51 C52 117.4(7) . .
N5 C52 C51 124.8(7) . .
C54 C53 C57 119.5(12) . .
C54 C53 C50 119.3(9) . 2_766
C57 C53 C50 120.8(9) . 2_766
C53 C54 C55 118.3(12) . .
N3 C55 C54 124.4(12) . .
N3 C56 C57 126.9(14) . .
C53 C57 C56 115.5(14) . .
C58 O13 Zn2 117.1(3) . .
C58 N6 C59 121.8 . .
C58 N6 C60 120.5 . .
C59 N6 C60 117.7 . .
O13 C58 N6 126.0 . .

loop_
_geom_bond_atom_site_label_1
_geom_bond_atom_site_label_2
_geom_bond_distance
_geom_bond_site_symmetry_2
Zn1 N4 1.999(5) .
Zn1 O1 2.008(4) .
Zn1 O2 2.008(4) 2_657
Zn1 O3 2.019(4) .
Zn1 O4 2.030(4) 2_657
Zn1 Zn1 2.8703(14) 2_657
Zn2 O6 2.000(4) .
Zn2 O8 2.053(5) .
Zn2 N5 2.054(6) .
Zn2 O13 2.081(5) .
Zn2 O7 2.347(5) .
Zn2 O5 2.452(5) .
Zn2 C21 2.515(9) .
Zn2 C14 2.555(8) .
Zn3 O10 1.940(5) .
Zn3 O12 1.953(6) .
Zn3 N3 2.035(6) .
Zn3 O3AA 2.049(5) .
Zn3 C42 2.592(10) .
O1 C7 1.292(7) .
O2 C7 1.233(7) .
O2 Zn1 2.008(4) 2_657
O3 C28 1.247(7) .
O4 C28 1.279(7) .
O4 Zn1 2.030(4) 2_657
O5 C14 1.219(7) .
O6 C14 1.285(8) .
O7 C21 1.231(9) .
O8 C21 1.261(9) .
O9 C35 1.208(8) .
O10 C35 1.275(9) .
O11 C42 1.267(9) .
O12 C42 1.217(9) .
N1 C1 1.420(7) .
N1 C15 1.445(8) .
N1 C8 1.475(8) .
N2 C22 1.369(8) .
N2 C36 1.429(8) .
N2 C29 1.471(9) .
N3 C56 1.205(14) .
N3 C55 1.286(12) .
N4 C47 1.311(7) .
N4 C43 1.329(7) .
N5 C48 1.314(8) .
N5 C52 1.320(9) .
C1 C2 1.370(8) .
C1 C6 1.380(8) .
C2 C3 1.347(8) .
C3 C4 1.411(8) .
C4 C5 1.394(8) .
C4 C7 1.544(8) .
C5 C6 1.346(8) .
C8 C9 1.363(8) .
C8 C13 1.391(9) .
C9 C10 1.367(8) .
C10 C11 1.380(8) .
C11 C12 1.355(8) .
C11 C14 1.502(9) .
C12 C13 1.397(9) .
C15 C20 1.354(9) .
C15 C16 1.384(9) .
C16 C17 1.365(9) .
C17 C18 1.362(9) .
C18 C19 1.398(9) .
C18 C21 1.497(10) 1_545
C19 C20 1.396(9) .
C21 C18 1.497(10) 1_565
C22 C23 1.362(9) .
C22 C27 1.408(9) .
C23 C24 1.352(9) .
C24 C25 1.422(8) .
C25 C26 1.410(9) .
C25 C28 1.479(9) .
C26 C27 1.345(8) .
C29 C34 1.387(9) .
C29 C30 1.390(10) .
C30 C31 1.334(9) .
C31 C32 1.362(9) .
C32 C33 1.403(9) .
C32 C35 1.491(10) .
C33 C34 1.363(9) .
C36 C41 1.318(9) .
C36 C37 1.399(10) .
C37 C38 1.394(10) .
C38 C39 1.329(10) .
C39 C40 1.321(10) .
C39 C42 1.498(11) 1_545
C40 C41 1.420(10) .
C42 C39 1.498(11) 1_565
C43 C44 1.396(8) .
C44 C45 1.358(7) .
C45 C46 1.384(8) .
C45 C45 1.474(11) 2_647
C46 C47 1.369(8) .
C48 C49 1.388(10) .
C49 C50 1.377(9) .
C50 C51 1.381(9) .
C50 C53 1.393(9) 2_766
C51 C52 1.438(10) .
C53 C54 1.272(13) .
C53 C57 1.311(14) .
C53 C50 1.393(9) 2_766
C54 C55 1.536(12) .
C56 C57 1.559(13) .
O13 C58 1.2165 .
N6 C58 1.3622 .
N6 C59 1.4504 .
N6 C60 1.4532 .

loop_
_platon_squeeze_void_nr
_platon_squeeze_void_average_x
_platon_squeeze_void_average_y
_platon_squeeze_void_average_z
_platon_squeeze_void_volume
_platon_squeeze_void_count_electrons
_platon_squeeze_void_content
1 0.003 0.388 -0.005 2745 415 ' '
